data_2023084
loop_
_publ_author_name
'Batra, Vipul'
'Reed, Garrett C.'
'Tierney, David L.'

_publ_section_title
;
 Structure of the five-coordinate CoII complex
 (1H-imidazole){tris[(1-benzyltriazol-4-yl-\kN
 3)methyl]amine-\kN}cobalt(II) bis(tetrafluoroborate)
;
_journal_coeditor_code JY2045
_journal_issue 5
_journal_name_full 'Acta Crystallographica Section E Crystallographic Communications'
_journal_paper_doi 10.1107/S205698902400330X
_journal_volume 80
_journal_year 2024
_chemical_formula_iupac '[Co (C3 H4 N2) (C30 H30 N10)] (B F4)2'
_chemical_formula_moiety 'C33 H34 Co N12 2+, 2(B F4 -)'
_chemical_formula_sum 'C33 H34 B2 Co F8 N12'
_chemical_formula_weight 831.27
_chemical_name_systematic
'(1<i>H</i>-Imidazole){tris[(1-benzyltriazol-4-yl-\k<i>N</i>^3^)methyl]amine-\k<i>N</i>}cobalt(II) bis(tetrafluoroborate)'
_space_group_crystal_system triclinic
_space_group_IT_number 2
_space_group_name_Hall '-P 1'
_space_group_name_H-M_alt 'P -1'
_atom_sites_solution_hydrogens geom
_atom_sites_solution_primary dual
_atom_sites_solution_secondary difmap
_audit_creation_method SHELXL-2019/3
_cell_angle_alpha 96.304(2)
_cell_angle_beta 107.142(2)
_cell_angle_gamma 110.766(2)
_cell_formula_units_Z 2
_cell_length_a 10.6861(4)
_cell_length_b 13.0639(5)
_cell_length_c 15.7006(6)
_cell_measurement_reflns_used 9079
_cell_measurement_temperature 297(2)
_cell_measurement_theta_max 29.52
_cell_measurement_theta_min 2.80
_cell_volume 1901.24(13)
_computing_cell_refinement
;
SAINT (Bruker, 2016)
;
_computing_data_collection
;
APEX3 (Bruker, 2016)
;
_computing_data_reduction
;
SAINT (Bruker, 2016)
;
_computing_publication_material
;
publCIF (Westrip, 2010) and Mercury (Macrae <i>et al.</i>,
2020)
;
_computing_structure_refinement
;
SHELXL2019 (Sheldrick, 2015<i>b</i>)
;
_computing_structure_solution
;
SHELXT2018 (Sheldrick, 2015<i>a</i>)
;
_diffrn_ambient_temperature 297(2)
_diffrn_detector_area_resol_mean 8.33
_diffrn_measured_fraction_theta_full 0.996
_diffrn_measured_fraction_theta_max 0.996
_diffrn_measurement_device_type 'Bruker APEXII CCD'
_diffrn_measurement_method '\f and \w scans'
_diffrn_radiation_type MoK\a
_diffrn_radiation_wavelength 0.71073
_diffrn_reflns_av_R_equivalents 0.0529
_diffrn_reflns_av_unetI/netI 0.0221
_diffrn_reflns_limit_h_max 15
_diffrn_reflns_limit_h_min -15
_diffrn_reflns_limit_k_max 18
_diffrn_reflns_limit_k_min -18
_diffrn_reflns_limit_l_max 22
_diffrn_reflns_limit_l_min -22
_diffrn_reflns_number 212950
_diffrn_reflns_theta_full 25.242
_diffrn_reflns_theta_max 30.049
_diffrn_reflns_theta_min 2.129
_exptl_absorpt_coefficient_mu 0.533
_exptl_absorpt_correction_T_max 0.7460
_exptl_absorpt_correction_T_min 0.6808
_exptl_absorpt_correction_type multi-scan
_exptl_absorpt_process_details
;
(SADABS; Bruker, 2016; Krause <i>et al.</i>,  2015)
;
_exptl_crystal_colour brown
_exptl_crystal_density_diffrn 1.452
_exptl_crystal_density_method 'not measured'
_exptl_crystal_description block
_exptl_crystal_F_000 850
_exptl_crystal_size_max 0.228
_exptl_crystal_size_mid 0.156
_exptl_crystal_size_min 0.130
_refine_diff_density_max 0.302
_refine_diff_density_min -0.311
_refine_ls_extinction_method none
_refine_ls_goodness_of_fit_ref 1.037
_refine_ls_hydrogen_treatment constr
_refine_ls_matrix_type full
_refine_ls_number_parameters 622
_refine_ls_number_reflns 11085
_refine_ls_number_restraints 19
_refine_ls_restrained_S_all 1.040
_refine_ls_R_factor_all 0.0707
_refine_ls_R_factor_gt 0.0491
_refine_ls_shift/su_max 0.001
_refine_ls_shift/su_mean 0.000
_refine_ls_structure_factor_coef Fsqd
_refine_ls_weighting_details 'w=1/[\s^2^(Fo^2^)+(0.0411P)^2^+0.8855P] where P=(Fo^2^+2Fc^2^)/3'
_refine_ls_weighting_scheme calc
_refine_ls_wR_factor_gt 0.1084
_refine_ls_wR_factor_ref 0.1178
_reflns_number_gt 8422
_reflns_number_total 11085
_reflns_threshold_expression 'I > 2\s(I)'
_cod_data_source_file jy2045.cif
_cod_data_source_block I
_cod_database_code 2023084
_shelx_space_group_comment
;
The symmetry employed for this shelxl refinement is uniquely defined
by the following loop, which should always be used as a source of
symmetry information in preference to the above space-group names.
They are only intended as comments.
;

loop_
_space_group_symop_operation_xyz
'x, y, z'
'-x, -y, -z'

loop_
_atom_site_type_symbol
_atom_site_label
_atom_site_fract_x
_atom_site_fract_y
_atom_site_fract_z
_atom_site_U_iso_or_equiv
_atom_site_adp_type
_atom_site_calc_flag
_atom_site_occupancy
_atom_site_disorder_assembly
_atom_site_disorder_group
Co Co1 0.36020(3) 0.34470(2) 0.60765(2) 0.04356(8) Uani d 1 . .
F F1A 0.2525(11) 0.8281(18) 0.5171(11) 0.099(5) Uani d 0.5 A 2
F F1 0.2441(11) 0.8323(18) 0.5417(11) 0.082(3) Uani d 0.5 A 1
F F2 0.0306(12) 0.8431(8) 0.5049(6) 0.078(2) Uani d 0.5 A 1
F F2A 0.0540(13) 0.8592(8) 0.5050(8) 0.100(3) Uani d 0.5 A 2
F F3 0.1035(14) 0.8054(8) 0.3951(5) 0.114(3) Uani d 0.5 A 1
F F3A 0.0676(14) 0.7550(8) 0.3854(6) 0.122(4) Uani d 0.5 A 2
F F4 0.0432(12) 0.6776(7) 0.4778(10) 0.122(4) Uani d 0.5 A 1
F F4A 0.0559(9) 0.6868(6) 0.5085(10) 0.104(3) Uani d 0.5 A 2
F F5 0.7255(15) 0.1135(11) 0.8639(8) 0.196(6) Uani d 0.5 B 1
F F5A 0.7325(14) 0.1367(9) 0.8346(6) 0.164(5) Uani d 0.5 B 2
F F6 0.7922(10) 0.0967(5) 0.7480(5) 0.149(2) Uani d 0.5 B 1
F F6A 0.7169(16) -0.0137(12) 0.8717(10) 0.280(6) Uani d 0.5 B 2
F F7 0.6539(5) -0.0566(4) 0.7751(6) 0.1246(19) Uani d 0.5 B 1
F F7A 0.8787(5) 0.0559(6) 0.8182(5) 0.148(4) Uani d 0.5 B 2
F F8 0.8653(9) 0.0314(8) 0.8542(8) 0.199(5) Uani d 0.5 B 1
F F8A 0.6436(7) -0.0088(7) 0.7250(5) 0.152(3) Uani d 0.5 B 2
N N1 0.3017(2) 0.63686(16) 0.57980(15) 0.0699(5) Uani d 1 . .
H H1 0.246508 0.671656 0.565345 0.084 Uiso calc 1 . .
N N2 0.36964(17) 0.50047(12) 0.60048(11) 0.0460(3) Uani d 1 . .
N N3 0.35140(17) 0.16428(12) 0.61403(11) 0.0475(3) Uani d 1 . .
N N4 0.25689(17) 0.29742(13) 0.69646(11) 0.0488(4) Uani d 1 . .
N N5 0.22898(18) 0.35746(14) 0.75569(12) 0.0534(4) Uani d 1 . .
N N6 0.16517(18) 0.28550(15) 0.79868(11) 0.0545(4) Uani d 1 . .
N N7 0.25982(17) 0.25491(12) 0.47541(11) 0.0467(3) Uani d 1 . .
N N8 0.19169(18) 0.28138(13) 0.40209(11) 0.0503(4) Uani d 1 . .
N N9 0.14603(19) 0.19319(14) 0.33275(11) 0.0540(4) Uani d 1 . .
N N10 0.57001(18) 0.36719(13) 0.65806(13) 0.0540(4) Uani d 1 . .
N N11 0.68556(19) 0.45018(15) 0.65897(13) 0.0591(4) Uani d 1 . .
N N12 0.79108(19) 0.41538(15) 0.68478(14) 0.0611(4) Uani d 1 . .
C C1 0.2593(3) 0.52657(18) 0.57280(17) 0.0638(6) Uani d 1 . .
H H1A 0.164029 0.474950 0.551155 0.077 Uiso calc 1 . .
C C2 0.4445(3) 0.68414(19) 0.6131(2) 0.0781(7) Uani d 1 . .
H H2 0.503178 0.760336 0.625526 0.094 Uiso calc 1 . .
C C3 0.4865(3) 0.59987(18) 0.6251(2) 0.0724(7) Uani d 1 . .
H H3 0.581285 0.608100 0.646940 0.087 Uiso calc 1 . .
C C4 0.2231(2) 0.10509(15) 0.63579(14) 0.0519(4) Uani d 1 . .
H H4A 0.232463 0.043631 0.662777 0.062 Uiso calc 1 . .
H H4B 0.138308 0.074121 0.580297 0.062 Uiso calc 1 . .
C C5 0.2102(2) 0.18828(15) 0.70182(13) 0.0471(4) Uani d 1 . .
C C6 0.1520(2) 0.18019(17) 0.76808(14) 0.0546(5) Uani d 1 . .
H H6 0.111784 0.116138 0.788033 0.066 Uiso calc 1 . .
C C7 0.1203(3) 0.3250(2) 0.87159(16) 0.0655(6) Uani d 1 . .
H H7A 0.025695 0.270839 0.864156 0.079 Uiso calc 1 . .
H H7B 0.114029 0.396273 0.865501 0.079 Uiso calc 1 . .
C C8 0.2227(2) 0.3399(2) 0.96547(15) 0.0622(5) Uani d 1 . .
C C9 0.3088(13) 0.4565(8) 1.0052(8) 0.079(2) Uani d 0.5 C 1
H H9 0.294336 0.510554 0.974382 0.095 Uiso calc 0.5 C 1
C C9A 0.3382(13) 0.4315(10) 1.0210(8) 0.110(5) Uani d 0.5 C 2
H H9A 0.363220 0.498509 1.002057 0.132 Uiso calc 0.5 C 2
C C10A 0.4208(15) 0.4275(15) 1.1064(9) 0.142(8) Uani d 0.5 C 2
H H10A 0.496406 0.492544 1.146208 0.170 Uiso calc 0.5 C 2
C C10 0.4156(12) 0.4881(7) 1.0919(7) 0.095(3) Uani d 0.5 C 1
H H10 0.474392 0.563721 1.119591 0.114 Uiso calc 0.5 C 1
C C11 0.4331(15) 0.4037(13) 1.1366(7) 0.092(3) Uani d 0.5 C 1
H H11 0.506230 0.422843 1.193140 0.111 Uiso calc 0.5 C 1
C C11A 0.389(2) 0.3236(19) 1.1320(9) 0.169(12) Uani d 0.5 C 2
H H11A 0.446306 0.319685 1.187934 0.203 Uiso calc 0.5 C 2
C C12 0.3450(17) 0.2972(12) 1.0976(8) 0.096(3) Uani d 0.5 C 1
H H12 0.352928 0.243195 1.130306 0.115 Uiso calc 0.5 C 1
C C12A 0.2786(15) 0.2324(12) 1.0776(7) 0.127(4) Uani d 0.5 C 2
H H12A 0.259872 0.163460 1.093508 0.152 Uiso calc 0.5 C 2
C C13A 0.1901(13) 0.2404(10) 0.9958(8) 0.083(3) Uani d 0.5 C 2
H H13A 0.106780 0.177653 0.960329 0.099 Uiso calc 0.5 C 2
C C13 0.2427(11) 0.2624(11) 1.0117(9) 0.079(3) Uani d 0.5 C 1
H H13 0.187312 0.185938 0.985220 0.095 Uiso calc 0.5 C 1
C C14 0.3398(2) 0.10908(16) 0.52329(15) 0.0553(5) Uani d 1 . .
H H14A 0.291509 0.027895 0.512534 0.066 Uiso calc 1 . .
H H14B 0.434590 0.127033 0.520738 0.066 Uiso calc 1 . .
C C15 0.2564(2) 0.15038(15) 0.45181(14) 0.0486(4) Uani d 1 . .
C C16 0.1827(2) 0.11045(17) 0.36068(15) 0.0564(5) Uani d 1 . .
H H16 0.161605 0.040725 0.324798 0.068 Uiso calc 1 . .
C C17 0.0726(3) 0.1974(2) 0.23878(15) 0.0658(6) Uani d 1 . .
H H17A 0.112458 0.169520 0.198112 0.079 Uiso calc 1 . .
H H17B 0.091285 0.275276 0.237201 0.079 Uiso calc 1 . .
C C18 -0.0860(3) 0.12992(19) 0.20364(15) 0.0610(5) Uani d 1 . .
C C19 -0.1537(3) 0.0617(2) 0.11573(18) 0.0823(8) Uani d 1 . .
H H19 -0.100147 0.055110 0.079913 0.099 Uiso calc 1 . .
C C20 -0.3023(4) 0.0027(3) 0.0807(3) 0.1080(12) Uani d 1 . .
H H20 -0.347858 -0.044001 0.021787 0.130 Uiso calc 1 . .
C C21 -0.3810(4) 0.0134(3) 0.1332(3) 0.1083(12) Uani d 1 . .
H H21 -0.480250 -0.025614 0.109682 0.130 Uiso calc 1 . .
C C22 -0.3143(3) 0.0814(3) 0.2200(3) 0.0934(9) Uani d 1 . .
H H22 -0.368230 0.088724 0.255385 0.112 Uiso calc 1 . .
C C23 -0.1678(3) 0.1390(2) 0.25514(18) 0.0739(7) Uani d 1 . .
H H23 -0.123164 0.184765 0.314428 0.089 Uiso calc 1 . .
C C24 0.4849(2) 0.17805(17) 0.68650(16) 0.0571(5) Uani d 1 . .
H H24A 0.505512 0.112223 0.675713 0.069 Uiso calc 1 . .
H H24B 0.475498 0.187227 0.746142 0.069 Uiso calc 1 . .
C C25 0.6027(2) 0.28067(17) 0.68347(15) 0.0541(5) Uani d 1 . .
C C26 0.7445(2) 0.31154(19) 0.70004(17) 0.0621(5) Uani d 1 . .
H H26 0.798057 0.269821 0.718105 0.075 Uiso calc 1 . .
C C27 0.9359(2) 0.4905(2) 0.69431(18) 0.0702(6) Uani d 1 . .
H H27A 0.929410 0.542044 0.654856 0.084 Uiso calc 1 . .
H H27B 0.981539 0.445886 0.673334 0.084 Uiso calc 1 . .
C C28 1.0287(2) 0.55804(17) 0.79105(16) 0.0575(5) Uani d 1 . .
C C29 1.1738(3) 0.6157(2) 0.8106(2) 0.0705(6) Uani d 1 . .
H H29 1.211690 0.608547 0.765086 0.085 Uiso calc 1 . .
C C30 1.2629(3) 0.6833(2) 0.8963(2) 0.0869(8) Uani d 1 . .
H H30 1.360261 0.722037 0.908040 0.104 Uiso calc 1 . .
C C31 1.2105(4) 0.6941(3) 0.9638(2) 0.0971(9) Uani d 1 . .
H H31 1.271301 0.740199 1.021701 0.117 Uiso calc 1 . .
C C32 1.0672(4) 0.6367(3) 0.9461(2) 0.0993(10) Uani d 1 . .
H H32 1.030809 0.643570 0.992346 0.119 Uiso calc 1 . .
C C33 0.9763(3) 0.5687(2) 0.86031(19) 0.0775(7) Uani d 1 . .
H H33 0.879207 0.529931 0.849173 0.093 Uiso calc 1 . .
B B1 0.1061(3) 0.7874(2) 0.4793(2) 0.0643(6) Uani d 1 . .
B B2 0.7495(4) 0.0447(3) 0.8123(3) 0.0810(9) Uani d 1 . .

loop_
_atom_site_aniso_label
_atom_site_aniso_U_11
_atom_site_aniso_U_22
_atom_site_aniso_U_33
_atom_site_aniso_U_12
_atom_site_aniso_U_13
_atom_site_aniso_U_23
Co1 0.04847(14) 0.03160(12) 0.04817(14) 0.01636(10) 0.01373(11) 0.01019(9)
F1A 0.059(3) 0.065(6) 0.151(11) 0.017(3) 0.011(4) 0.044(7)
F1 0.060(3) 0.061(4) 0.101(5) 0.026(3) -0.001(3) 0.012(4)
F2 0.085(4) 0.097(5) 0.081(4) 0.061(4) 0.038(3) 0.029(4)
F2A 0.092(5) 0.049(2) 0.141(6) 0.033(2) 0.025(3) -0.013(3)
F3 0.129(7) 0.169(9) 0.074(4) 0.085(7) 0.047(4) 0.034(4)
F3A 0.111(6) 0.165(8) 0.086(3) 0.083(6) 0.014(3) -0.019(4)
F4 0.098(4) 0.040(2) 0.165(8) 0.004(2) 0.002(4) -0.008(3)
F4A 0.069(4) 0.065(4) 0.192(10) 0.031(3) 0.056(5) 0.046(5)
F5 0.222(9) 0.207(11) 0.182(9) 0.094(7) 0.126(8) -0.043(7)
F5A 0.208(9) 0.133(5) 0.144(6) 0.126(6) -0.001(6) -0.003(5)
F6 0.249(7) 0.102(3) 0.185(5) 0.102(4) 0.145(6) 0.079(4)
F6A 0.325(14) 0.303(13) 0.350(15) 0.155(11) 0.216(13) 0.249(13)
F7 0.076(3) 0.080(3) 0.167(6) -0.008(2) 0.034(3) -0.003(3)
F7A 0.061(3) 0.149(5) 0.163(6) -0.013(3) 0.054(3) -0.087(5)
F8 0.158(7) 0.203(7) 0.249(9) 0.132(6) 0.010(6) 0.081(7)
F8A 0.116(4) 0.178(7) 0.137(5) 0.098(5) -0.007(4) -0.041(4)
N1 0.0898(15) 0.0575(11) 0.0846(14) 0.0477(11) 0.0356(12) 0.0292(10)
N2 0.0526(9) 0.0340(7) 0.0504(9) 0.0174(6) 0.0168(7) 0.0112(6)
N3 0.0518(9) 0.0383(7) 0.0528(9) 0.0203(7) 0.0157(7) 0.0141(7)
N4 0.0554(9) 0.0383(7) 0.0506(9) 0.0182(7) 0.0170(7) 0.0116(7)
N5 0.0573(10) 0.0478(9) 0.0534(9) 0.0210(8) 0.0186(8) 0.0108(7)
N6 0.0552(10) 0.0594(10) 0.0467(9) 0.0227(8) 0.0160(8) 0.0135(8)
N7 0.0531(9) 0.0377(7) 0.0492(9) 0.0187(7) 0.0179(7) 0.0103(6)
N8 0.0557(9) 0.0435(8) 0.0494(9) 0.0175(7) 0.0178(7) 0.0141(7)
N9 0.0587(10) 0.0511(9) 0.0467(9) 0.0167(8) 0.0188(8) 0.0110(7)
N10 0.0490(9) 0.0419(8) 0.0692(11) 0.0188(7) 0.0175(8) 0.0158(8)
N11 0.0545(10) 0.0491(9) 0.0743(12) 0.0203(8) 0.0240(9) 0.0176(8)
N12 0.0521(10) 0.0551(10) 0.0743(12) 0.0198(8) 0.0240(9) 0.0115(9)
C1 0.0576(12) 0.0485(11) 0.0812(16) 0.0243(10) 0.0164(11) 0.0145(10)
C2 0.0851(18) 0.0403(11) 0.115(2) 0.0228(11) 0.0432(16) 0.0299(13)
C3 0.0552(13) 0.0461(11) 0.113(2) 0.0168(10) 0.0270(13) 0.0283(12)
C4 0.0559(11) 0.0369(9) 0.0573(11) 0.0162(8) 0.0149(9) 0.0147(8)
C5 0.0469(10) 0.0397(9) 0.0479(10) 0.0143(8) 0.0109(8) 0.0127(8)
C6 0.0548(11) 0.0504(11) 0.0525(11) 0.0174(9) 0.0142(9) 0.0169(9)
C7 0.0643(13) 0.0801(15) 0.0593(13) 0.0352(12) 0.0256(11) 0.0146(11)
C8 0.0553(12) 0.0833(16) 0.0509(12) 0.0270(11) 0.0256(10) 0.0130(11)
C9 0.077(5) 0.079(4) 0.062(5) 0.027(4) 0.007(3) 0.008(3)
C9A 0.074(6) 0.142(10) 0.066(5) 0.000(6) 0.016(4) 0.016(6)
C10A 0.081(6) 0.192(19) 0.076(9) 0.002(11) -0.007(6) 0.023(10)
C10 0.095(5) 0.080(5) 0.070(5) 0.012(4) 0.011(4) 0.002(4)
C11 0.081(6) 0.132(8) 0.055(6) 0.044(5) 0.009(5) 0.031(5)
C11A 0.15(2) 0.34(4) 0.072(10) 0.14(2) 0.064(12) 0.088(17)
C12 0.109(9) 0.113(7) 0.062(7) 0.046(6) 0.022(6) 0.030(6)
C12A 0.189(13) 0.204(13) 0.081(6) 0.146(11) 0.082(8) 0.073(8)
C13A 0.100(9) 0.124(8) 0.065(5) 0.073(6) 0.044(5) 0.044(5)
C13 0.072(6) 0.095(5) 0.070(5) 0.039(4) 0.018(4) 0.026(4)
C14 0.0653(12) 0.0400(9) 0.0653(13) 0.0267(9) 0.0236(10) 0.0117(9)
C15 0.0540(11) 0.0382(9) 0.0546(11) 0.0178(8) 0.0226(9) 0.0090(8)
C16 0.0630(12) 0.0462(10) 0.0570(12) 0.0187(9) 0.0242(10) 0.0049(9)
C17 0.0747(15) 0.0703(14) 0.0475(11) 0.0226(12) 0.0216(11) 0.0199(10)
C18 0.0710(14) 0.0577(12) 0.0524(12) 0.0266(11) 0.0154(10) 0.0228(10)
C19 0.0873(19) 0.0848(18) 0.0636(15) 0.0403(15) 0.0070(14) 0.0125(13)
C20 0.102(3) 0.093(2) 0.085(2) 0.035(2) -0.0170(19) 0.0059(17)
C21 0.0706(19) 0.108(3) 0.127(3) 0.0287(18) 0.007(2) 0.058(2)
C22 0.0790(19) 0.110(2) 0.110(3) 0.0450(18) 0.0376(18) 0.066(2)
C23 0.0803(17) 0.0781(16) 0.0683(15) 0.0314(14) 0.0283(13) 0.0353(13)
C24 0.0553(11) 0.0446(10) 0.0691(13) 0.0233(9) 0.0127(10) 0.0208(9)
C25 0.0518(11) 0.0464(10) 0.0634(12) 0.0228(9) 0.0154(9) 0.0157(9)
C26 0.0563(12) 0.0568(12) 0.0753(15) 0.0293(10) 0.0190(11) 0.0150(11)
C27 0.0567(13) 0.0732(15) 0.0786(16) 0.0189(11) 0.0335(12) 0.0108(12)
C28 0.0567(12) 0.0491(10) 0.0747(14) 0.0266(9) 0.0286(11) 0.0149(10)
C29 0.0623(14) 0.0601(13) 0.0910(18) 0.0215(11) 0.0356(13) 0.0151(12)
C30 0.0662(16) 0.0694(16) 0.104(2) 0.0163(13) 0.0202(16) 0.0065(15)
C31 0.096(2) 0.089(2) 0.086(2) 0.0380(18) 0.0155(18) -0.0062(16)
C32 0.104(2) 0.126(3) 0.0771(19) 0.057(2) 0.0404(18) 0.0040(18)
C33 0.0671(15) 0.0917(19) 0.0836(18) 0.0370(14) 0.0372(14) 0.0144(15)
B1 0.0582(15) 0.0537(14) 0.0739(17) 0.0254(12) 0.0138(13) 0.0067(12)
B2 0.084(2) 0.079(2) 0.093(2) 0.0376(18) 0.047(2) 0.0152(18)

loop_
_atom_type_symbol
_atom_type_description
_atom_type_scat_dispersion_real
_atom_type_scat_dispersion_imag
_atom_type_scat_source
C C 0.0033 0.0016 'International Tables Vol C Tables 4.2.6.8 and 6.1.1.4'
H H 0.0000 0.0000 'International Tables Vol C Tables 4.2.6.8 and 6.1.1.4'
B B 0.0013 0.0007 'International Tables Vol C Tables 4.2.6.8 and 6.1.1.4'
Co Co 0.3494 0.9721 'International Tables Vol C Tables 4.2.6.8 and 6.1.1.4'
F F 0.0171 0.0103 'International Tables Vol C Tables 4.2.6.8 and 6.1.1.4'
N N 0.0061 0.0033 'International Tables Vol C Tables 4.2.6.8 and 6.1.1.4'

loop_
_geom_angle_atom_site_label_1
_geom_angle_atom_site_label_2
_geom_angle_atom_site_label_3
_geom_angle_site_symmetry_1
_geom_angle_site_symmetry_3
_geom_angle
_geom_angle_publ_flag
N2 Co1 N7 . . 103.73(6) y
N2 Co1 N4 . . 105.56(6) y
N7 Co1 N4 . . 117.04(6) y
N2 Co1 N10 . . 104.25(6) y
N7 Co1 N10 . . 112.12(7) y
N4 Co1 N10 . . 112.62(7) y
N2 Co1 N3 . . 178.95(6) y
N7 Co1 N3 . . 75.67(6) y
N4 Co1 N3 . . 75.50(6) y
N10 Co1 N3 . . 75.26(6) y
C1 N1 C2 . . 108.14(19) ?
C1 N1 H1 . . 125.9 ?
C2 N1 H1 . . 125.9 ?
C1 N2 C3 . . 105.12(17) ?
C1 N2 Co1 . . 125.60(14) ?
C3 N2 Co1 . . 129.24(14) ?
C14 N3 C4 . . 111.60(16) ?
C14 N3 C24 . . 111.48(16) ?
C4 N3 C24 . . 112.17(16) ?
C14 N3 Co1 . . 107.63(11) ?
C4 N3 Co1 . . 106.16(11) ?
C24 N3 Co1 . . 107.45(11) ?
N5 N4 C5 . . 110.35(16) ?
N5 N4 Co1 . . 130.65(12) ?
C5 N4 Co1 . . 118.96(13) ?
N4 N5 N6 . . 105.52(15) ?
N5 N6 C6 . . 111.96(17) ?
N5 N6 C7 . . 120.22(18) ?
C6 N6 C7 . . 127.82(19) ?
N8 N7 C15 . . 110.09(16) ?
N8 N7 Co1 . . 129.88(12) ?
C15 N7 Co1 . . 120.03(13) ?
N7 N8 N9 . . 105.51(15) ?
N8 N9 C16 . . 111.80(17) ?
N8 N9 C17 . . 119.83(18) ?
C16 N9 C17 . . 128.28(19) ?
N11 N10 C25 . . 110.20(17) ?
N11 N10 Co1 . . 129.57(13) ?
C25 N10 Co1 . . 119.47(13) ?
N10 N11 N12 . . 105.55(16) ?
N11 N12 C26 . . 111.82(18) ?
N11 N12 C27 . . 119.04(19) ?
C26 N12 C27 . . 129.1(2) ?
N2 C1 N1 . . 110.8(2) ?
N2 C1 H1A . . 124.6 ?
N1 C1 H1A . . 124.6 ?
N1 C2 C3 . . 106.2(2) ?
N1 C2 H2 . . 126.9 ?
C3 C2 H2 . . 126.9 ?
C2 C3 N2 . . 109.7(2) ?
C2 C3 H3 . . 125.1 ?
N2 C3 H3 . . 125.1 ?
N3 C4 C5 . . 107.84(15) ?
N3 C4 H4A . . 110.1 ?
C5 C4 H4A . . 110.1 ?
N3 C4 H4B . . 110.1 ?
C5 C4 H4B . . 110.1 ?
H4A C4 H4B . . 108.5 ?
N4 C5 C6 . . 107.33(17) ?
N4 C5 C4 . . 118.52(17) ?
C6 C5 C4 . . 134.04(17) ?
N6 C6 C5 . . 104.85(17) ?
N6 C6 H6 . . 127.6 ?
C5 C6 H6 . . 127.6 ?
N6 C7 C8 . . 111.97(18) ?
N6 C7 H7A . . 109.2 ?
C8 C7 H7A . . 109.2 ?
N6 C7 H7B . . 109.2 ?
C8 C7 H7B . . 109.2 ?
H7A C7 H7B . . 107.9 ?
C9A C8 C13A . . 117.8(7) ?
C13 C8 C9 . . 120.3(7) ?
C9A C8 C7 . . 129.9(5) ?
C13 C8 C7 . . 130.2(5) ?
C13A C8 C7 . . 112.3(5) ?
C9 C8 C7 . . 109.4(4) ?
C10 C9 C8 . . 118.3(8) ?
C10 C9 H9 . . 120.8 ?
C8 C9 H9 . . 120.8 ?
C8 C9A C10A . . 120.9(11) ?
C8 C9A H9A . . 119.5 ?
C10A C9A H9A . . 119.5 ?
C9A C10A C11A . . 119.3(13) ?
C9A C10A H10A . . 120.3 ?
C11A C10A H10A . . 120.3 ?
C9 C10 C11 . . 119.0(9) ?
C9 C10 H10 . . 120.5 ?
C11 C10 H10 . . 120.5 ?
C12 C11 C10 . . 119.5(9) ?
C12 C11 H11 . . 120.3 ?
C10 C11 H11 . . 120.3 ?
C12A C11A C10A . . 120.6(12) ?
C12A C11A H11A . . 119.7 ?
C10A C11A H11A . . 119.7 ?
C11 C12 C13 . . 123.3(11) ?
C11 C12 H12 . . 118.4 ?
C13 C12 H12 . . 118.4 ?
C11A C12A C13A . . 119.1(14) ?
C11A C12A H12A . . 120.5 ?
C13A C12A H12A . . 120.5 ?
C12A C13A C8 . . 121.9(11) ?
C12A C13A H13A . . 119.0 ?
C8 C13A H13A . . 119.0 ?
C8 C13 C12 . . 119.4(11) ?
C8 C13 H13 . . 120.3 ?
C12 C13 H13 . . 120.3 ?
N3 C14 C15 . . 108.47(15) ?
N3 C14 H14A . . 110.0 ?
C15 C14 H14A . . 110.0 ?
N3 C14 H14B . . 110.0 ?
C15 C14 H14B . . 110.0 ?
H14A C14 H14B . . 108.4 ?
C16 C15 N7 . . 107.32(18) ?
C16 C15 C14 . . 133.89(18) ?
N7 C15 C14 . . 118.49(17) ?
N9 C16 C15 . . 105.28(18) ?
N9 C16 H16 . . 127.4 ?
C15 C16 H16 . . 127.4 ?
N9 C17 C18 . . 113.59(18) ?
N9 C17 H17A . . 108.8 ?
C18 C17 H17A . . 108.8 ?
N9 C17 H17B . . 108.8 ?
C18 C17 H17B . . 108.8 ?
H17A C17 H17B . . 107.7 ?
C23 C18 C19 . . 119.0(3) ?
C23 C18 C17 . . 121.5(2) ?
C19 C18 C17 . . 119.5(2) ?
C18 C19 C20 . . 120.0(3) ?
C18 C19 H19 . . 120.0 ?
C20 C19 H19 . . 120.0 ?
C21 C20 C19 . . 119.9(3) ?
C21 C20 H20 . . 120.0 ?
C19 C20 H20 . . 120.0 ?
C22 C21 C20 . . 120.2(3) ?
C22 C21 H21 . . 119.9 ?
C20 C21 H21 . . 119.9 ?
C21 C22 C23 . . 120.1(3) ?
C21 C22 H22 . . 119.9 ?
C23 C22 H22 . . 119.9 ?
C22 C23 C18 . . 120.9(3) ?
C22 C23 H23 . . 119.6 ?
C18 C23 H23 . . 119.6 ?
N3 C24 C25 . . 107.29(16) ?
N3 C24 H24A . . 110.3 ?
C25 C24 H24A . . 110.3 ?
N3 C24 H24B . . 110.3 ?
C25 C24 H24B . . 110.3 ?
H24A C24 H24B . . 108.5 ?
C26 C25 N10 . . 107.14(18) ?
C26 C25 C24 . . 134.62(19) ?
N10 C25 C24 . . 118.23(18) ?
N12 C26 C25 . . 105.27(19) ?
N12 C26 H26 . . 127.4 ?
C25 C26 H26 . . 127.4 ?
N12 C27 C28 . . 113.7(2) ?
N12 C27 H27A . . 108.8 ?
C28 C27 H27A . . 108.8 ?
N12 C27 H27B . . 108.8 ?
C28 C27 H27B . . 108.8 ?
H27A C27 H27B . . 107.7 ?
C33 C28 C29 . . 118.2(2) ?
C33 C28 C27 . . 123.7(2) ?
C29 C28 C27 . . 118.1(2) ?
C30 C29 C28 . . 120.9(3) ?
C30 C29 H29 . . 119.6 ?
C28 C29 H29 . . 119.6 ?
C31 C30 C29 . . 120.6(3) ?
C31 C30 H30 . . 119.7 ?
C29 C30 H30 . . 119.7 ?
C30 C31 C32 . . 119.4(3) ?
C30 C31 H31 . . 120.3 ?
C32 C31 H31 . . 120.3 ?
C31 C32 C33 . . 120.7(3) ?
C31 C32 H32 . . 119.7 ?
C33 C32 H32 . . 119.7 ?
C28 C33 C32 . . 120.3(3) ?
C28 C33 H33 . . 119.9 ?
C32 C33 H33 . . 119.9 ?
F4 B1 F3 . . 113.0(8) ?
F2A B1 F1A . . 113.3(10) ?
F4 B1 F1 . . 109.2(11) ?
F3 B1 F1 . . 111.1(10) ?
F4 B1 F2 . . 109.3(7) ?
F3 B1 F2 . . 104.8(7) ?
F1 B1 F2 . . 109.4(9) ?
F2A B1 F3A . . 113.4(8) ?
F1A B1 F3A . . 107.4(10) ?
F2A B1 F4A . . 111.2(7) ?
F1A B1 F4A . . 104.8(11) ?
F3A B1 F4A . . 106.1(7) ?
F5 B2 F7 . . 119.7(8) ?
F5 B2 F8 . . 112.7(8) ?
F7 B2 F8 . . 104.0(6) ?
F5A B2 F7A . . 117.1(7) ?
F5A B2 F6A . . 104.7(8) ?
F7A B2 F6A . . 106.6(7) ?
F5 B2 F6 . . 108.3(7) ?
F7 B2 F6 . . 111.3(5) ?
F8 B2 F6 . . 98.9(6) ?
F5A B2 F8A . . 103.5(6) ?
F7A B2 F8A . . 114.9(4) ?
F6A B2 F8A . . 109.5(8) ?

loop_
_geom_bond_atom_site_label_1
_geom_bond_atom_site_label_2
_geom_bond_site_symmetry_2
_geom_bond_distance
_geom_bond_publ_flag
Co1 N2 . 2.0188(14) ?
Co1 N7 . 2.0242(16) ?
Co1 N4 . 2.0390(16) ?
Co1 N10 . 2.0433(17) ?
Co1 N3 . 2.3398(15) ?
F1A B1 . 1.369(11) ?
F1 B1 . 1.374(10) ?
F2 B1 . 1.374(8) ?
F2A B1 . 1.332(8) ?
F3 B1 . 1.362(8) ?
F3A B1 . 1.380(9) ?
F4 B1 . 1.344(9) ?
F4A B1 . 1.414(9) ?
F5 B2 . 1.286(7) ?
F5A B2 . 1.303(8) ?
F6 B2 . 1.374(5) ?
F6A B2 . 1.317(7) ?
F7 B2 . 1.288(5) ?
F7A B2 . 1.309(6) ?
F8 B2 . 1.301(7) ?
F8A B2 . 1.401(6) ?
N1 C1 . 1.329(3) ?
N1 C2 . 1.332(3) ?
N1 H1 . 0.8600 ?
N2 C1 . 1.308(3) ?
N2 C3 . 1.360(3) ?
N3 C14 . 1.474(3) ?
N3 C4 . 1.475(3) ?
N3 C24 . 1.476(3) ?
N4 N5 . 1.318(2) ?
N4 C5 . 1.355(2) ?
N5 N6 . 1.327(2) ?
N6 C6 . 1.349(3) ?
N6 C7 . 1.475(3) ?
N7 N8 . 1.322(2) ?
N7 C15 . 1.360(2) ?
N8 N9 . 1.328(2) ?
N9 C16 . 1.348(3) ?
N9 C17 . 1.470(3) ?
N10 N11 . 1.318(2) ?
N10 C25 . 1.362(2) ?
N11 N12 . 1.333(3) ?
N12 C26 . 1.345(3) ?
N12 C27 . 1.461(3) ?
C1 H1A . 0.9300 ?
C2 C3 . 1.340(3) ?
C2 H2 . 0.9300 ?
C3 H3 . 0.9300 ?
C4 C5 . 1.489(3) ?
C4 H4A . 0.9700 ?
C4 H4B . 0.9700 ?
C5 C6 . 1.356(3) ?
C6 H6 . 0.9300 ?
C7 C8 . 1.498(3) ?
C7 H7A . 0.9700 ?
C7 H7B . 0.9700 ?
C8 C9A . 1.343(10) ?
C8 C13 . 1.349(10) ?
C8 C13A . 1.396(10) ?
C8 C9 . 1.420(10) ?
C9 C10 . 1.397(12) ?
C9 H9 . 0.9300 ?
C9A C10A . 1.389(12) ?
C9A H9A . 0.9300 ?
C10A C11A . 1.41(2) ?
C10A H10A . 0.9300 ?
C10 C11 . 1.408(16) ?
C10 H10 . 0.9300 ?
C11 C12 . 1.32(2) ?
C11 H11 . 0.9300 ?
C11A C12A . 1.31(2) ?
C11A H11A . 0.9300 ?
C12 C13 . 1.366(12) ?
C12 H12 . 0.9300 ?
C12A C13A . 1.392(12) ?
C12A H12A . 0.9300 ?
C13A H13A . 0.9300 ?
C13 H13 . 0.9300 ?
C14 C15 . 1.493(3) ?
C14 H14A . 0.9700 ?
C14 H14B . 0.9700 ?
C15 C16 . 1.349(3) ?
C16 H16 . 0.9300 ?
C17 C18 . 1.495(3) ?
C17 H17A . 0.9700 ?
C17 H17B . 0.9700 ?
C18 C23 . 1.379(4) ?
C18 C19 . 1.381(3) ?
C19 C20 . 1.393(5) ?
C19 H19 . 0.9300 ?
C20 C21 . 1.369(5) ?
C20 H20 . 0.9300 ?
C21 C22 . 1.367(5) ?
C21 H21 . 0.9300 ?
C22 C23 . 1.374(4) ?
C22 H22 . 0.9300 ?
C23 H23 . 0.9300 ?
C24 C25 . 1.495(3) ?
C24 H24A . 0.9700 ?
C24 H24B . 0.9700 ?
C25 C26 . 1.355(3) ?
C26 H26 . 0.9300 ?
C27 C28 . 1.505(3) ?
C27 H27A . 0.9700 ?
C27 H27B . 0.9700 ?
C28 C33 . 1.377(3) ?
C28 C29 . 1.381(3) ?
C29 C30 . 1.373(4) ?
C29 H29 . 0.9300 ?
C30 C31 . 1.353(4) ?
C30 H30 . 0.9300 ?
C31 C32 . 1.369(5) ?
C31 H31 . 0.9300 ?
C32 C33 . 1.378(4) ?
C32 H32 . 0.9300 ?
C33 H33 . 0.9300 ?

loop_
_geom_torsion_atom_site_label_1
_geom_torsion_atom_site_label_2
_geom_torsion_atom_site_label_3
_geom_torsion_atom_site_label_4
_geom_torsion_site_symmetry_1
_geom_torsion_site_symmetry_2
_geom_torsion_site_symmetry_3
_geom_torsion_site_symmetry_4
_geom_torsion
_geom_torsion_publ_flag
C5 N4 N5 N6 . . . . 0.3(2) ?
Co1 N4 N5 N6 . . . . -177.23(13) ?
N4 N5 N6 C6 . . . . 0.1(2) ?
N4 N5 N6 C7 . . . . 179.15(17) ?
C15 N7 N8 N9 . . . . -0.1(2) ?
Co1 N7 N8 N9 . . . . 179.89(13) ?
N7 N8 N9 C16 . . . . 0.6(2) ?
N7 N8 N9 C17 . . . . -176.26(17) ?
C25 N10 N11 N12 . . . . 0.2(2) ?
Co1 N10 N11 N12 . . . . -169.60(15) ?
N10 N11 N12 C26 . . . . 0.2(3) ?
N10 N11 N12 C27 . . . . -178.79(19) ?
C3 N2 C1 N1 . . . . -0.6(3) ?
Co1 N2 C1 N1 . . . . 177.42(15) ?
C2 N1 C1 N2 . . . . 0.0(3) ?
C1 N1 C2 C3 . . . . 0.5(3) ?
N1 C2 C3 N2 . . . . -0.9(3) ?
C1 N2 C3 C2 . . . . 0.9(3) ?
Co1 N2 C3 C2 . . . . -176.99(18) ?
C14 N3 C4 C5 . . . . -154.37(15) ?
C24 N3 C4 C5 . . . . 79.71(19) ?
Co1 N3 C4 C5 . . . . -37.37(17) ?
N5 N4 C5 C6 . . . . -0.7(2) ?
Co1 N4 C5 C6 . . . . 177.21(13) ?
N5 N4 C5 C4 . . . . 175.96(17) ?
Co1 N4 C5 C4 . . . . -6.2(2) ?
N3 C4 C5 N4 . . . . 31.7(2) ?
N3 C4 C5 C6 . . . . -152.8(2) ?
N5 N6 C6 C5 . . . . -0.5(2) ?
C7 N6 C6 C5 . . . . -179.46(19) ?
N4 C5 C6 N6 . . . . 0.7(2) ?
C4 C5 C6 N6 . . . . -175.2(2) ?
N5 N6 C7 C8 . . . . -101.6(2) ?
C6 N6 C7 C8 . . . . 77.3(3) ?
N6 C7 C8 C9A . . . . 91.3(10) ?
N6 C7 C8 C13 . . . . -74.8(9) ?
N6 C7 C8 C13A . . . . -87.2(7) ?
N6 C7 C8 C9 . . . . 103.9(7) ?
C13 C8 C9 C10 . . . . 1.4(18) ?
C7 C8 C9 C10 . . . . -177.5(11) ?
C13A C8 C9A C10A . . . . -1(2) ?
C7 C8 C9A C10A . . . . -179.5(12) ?
C8 C9A C10A C11A . . . . 5(3) ?
C8 C9 C10 C11 . . . . -1(2) ?
C9 C10 C11 C12 . . . . -3(2) ?
C9A C10A C11A C12A . . . . -3(3) ?
C10 C11 C12 C13 . . . . 5(3) ?
C10A C11A C12A C13A . . . . -3(3) ?
C11A C12A C13A C8 . . . . 6(2) ?
C9A C8 C13A C12A . . . . -4.6(17) ?
C7 C8 C13A C12A . . . . 174.2(10) ?
C9 C8 C13 C12 . . . . 1(2) ?
C7 C8 C13 C12 . . . . 179.6(11) ?
C11 C12 C13 C8 . . . . -4(3) ?
C4 N3 C14 C15 . . . . 83.60(19) ?
C24 N3 C14 C15 . . . . -150.10(16) ?
Co1 N3 C14 C15 . . . . -32.50(18) ?
N8 N7 C15 C16 . . . . -0.4(2) ?
Co1 N7 C15 C16 . . . . 179.60(13) ?
N8 N7 C15 C14 . . . . 174.10(17) ?
Co1 N7 C15 C14 . . . . -5.9(2) ?
N3 C14 C15 C16 . . . . -159.6(2) ?
N3 C14 C15 N7 . . . . 27.7(2) ?
N8 N9 C16 C15 . . . . -0.8(2) ?
C17 N9 C16 C15 . . . . 175.7(2) ?
N7 C15 C16 N9 . . . . 0.7(2) ?
C14 C15 C16 N9 . . . . -172.6(2) ?
N8 N9 C17 C18 . . . . -104.8(2) ?
C16 N9 C17 C18 . . . . 78.9(3) ?
N9 C17 C18 C23 . . . . 48.4(3) ?
N9 C17 C18 C19 . . . . -135.3(2) ?
C23 C18 C19 C20 . . . . -0.5(4) ?
C17 C18 C19 C20 . . . . -176.9(3) ?
C18 C19 C20 C21 . . . . 0.7(5) ?
C19 C20 C21 C22 . . . . -0.4(5) ?
C20 C21 C22 C23 . . . . -0.2(5) ?
C21 C22 C23 C18 . . . . 0.4(4) ?
C19 C18 C23 C22 . . . . 0.0(4) ?
C17 C18 C23 C22 . . . . 176.3(2) ?
C14 N3 C24 C25 . . . . 81.2(2) ?
C4 N3 C24 C25 . . . . -152.77(17) ?
Co1 N3 C24 C25 . . . . -36.46(19) ?
N11 N10 C25 C26 . . . . -0.5(3) ?
Co1 N10 C25 C26 . . . . 170.49(15) ?
N11 N10 C25 C24 . . . . -179.90(19) ?
Co1 N10 C25 C24 . . . . -8.9(3) ?
N3 C24 C25 C26 . . . . -146.9(3) ?
N3 C24 C25 N10 . . . . 32.3(3) ?
N11 N12 C26 C25 . . . . -0.5(3) ?
C27 N12 C26 C25 . . . . 178.4(2) ?
N10 C25 C26 N12 . . . . 0.6(3) ?
C24 C25 C26 N12 . . . . 179.8(2) ?
N11 N12 C27 C28 . . . . 95.8(3) ?
C26 N12 C27 C28 . . . . -83.0(3) ?
N12 C27 C28 C33 . . . . -14.0(3) ?
N12 C27 C28 C29 . . . . 168.4(2) ?
C33 C28 C29 C30 . . . . -1.1(4) ?
C27 C28 C29 C30 . . . . 176.7(2) ?
C28 C29 C30 C31 . . . . 0.6(4) ?
C29 C30 C31 C32 . . . . 0.1(5) ?
C30 C31 C32 C33 . . . . -0.3(5) ?
C29 C28 C33 C32 . . . . 0.9(4) ?
C27 C28 C33 C32 . . . . -176.7(3) ?
C31 C32 C33 C28 . . . . -0.2(5) ?
